data_7703204
loop_
_publ_author_name
'Nakai, Hidetaka'
'Miyata, Seiya'
'Kajiwara, Yuu'
'Ozawa, Yoshiki'
'Abe, Masaaki'

_publ_section_title
;
 A non-linear phenomenon observed in the photochromic crystals of a
 rhodium dithionite complex with n-propyl moieties.
;
_journal_issue 6
_journal_name_full 'Dalton transactions (Cambridge, England : 2003)'
_journal_page_first 1721
_journal_page_last 1725
_journal_paper_doi 10.1039/c9dt04760c
_journal_volume 49
_journal_year 2020
_chemical_absolute_configuration 'CHOOSE rm ad rmad syn or unk'
_chemical_formula_moiety 'C26 H42 O4 Rh2 S2'
_chemical_formula_sum 'C26 H42 O4 Rh2 S2'
_chemical_formula_weight 688.55
_space_group_crystal_system orthorhombic
_space_group_IT_number 19
_space_group_name_Hall 'P 2ac 2ab'
_space_group_name_H-M_alt 'P 21 21 21'
_atom_sites_solution_hydrogens geom
_atom_sites_solution_primary direct
_atom_sites_solution_secondary difmap
_audit_update_record
;
2019-10-27 deposited with the CCDC.	2020-01-03 downloaded from the CCDC.
;
_cell_angle_alpha 90.0000
_cell_angle_beta 90.0000
_cell_angle_gamma 90.0000
_cell_formula_units_Z 4
_cell_length_a 9.0217(3)
_cell_length_b 13.4571(4)
_cell_length_c 22.1670(7)
_cell_measurement_reflns_used 15479
_cell_measurement_temperature 100
_cell_measurement_theta_max 31.61
_cell_measurement_theta_min 2.85
_cell_volume 2691.21(15)
_computing_cell_refinement 'CrysAlisPro 1.171.39.20a (Rigaku OD, 2015)'
_computing_data_collection 'CrysAlisPro 1.171.39.20a (Rigaku OD, 2015)'
_computing_data_reduction 'CrysAlisPro 1.171.39.20a (Rigaku OD, 2015)'
_computing_molecular_graphics 'CrystalStructure 4.2.2'
_computing_publication_material 'CrystalStructure 4.2.2 (Rigaku, 2016)'
_computing_structure_refinement 'SHELXL Version 2014/7 (Sheldrick, 2008)'
_computing_structure_solution 'SHELXT Version 2014/5 (Sheldrick, 2014)'
_diffrn_ambient_temperature 100
_diffrn_detector_area_resol_mean 5.811
_diffrn_measured_fraction_theta_full 0.997
_diffrn_measured_fraction_theta_max 0.948
_diffrn_measurement_device_type 'Rigaku XtaLAB P200'
_diffrn_measurement_method \w
_diffrn_radiation_type 'Mo K\a'
_diffrn_radiation_wavelength 0.71075
_diffrn_reflns_av_R_equivalents 0.0416
_diffrn_reflns_Laue_measured_fraction_full 0.997
_diffrn_reflns_Laue_measured_fraction_max 0.948
_diffrn_reflns_limit_h_max 12
_diffrn_reflns_limit_h_min -12
_diffrn_reflns_limit_k_max 19
_diffrn_reflns_limit_k_min -19
_diffrn_reflns_limit_l_max 29
_diffrn_reflns_limit_l_min -31
_diffrn_reflns_number 35906
_diffrn_reflns_point_group_measured_fraction_full 0.998
_diffrn_reflns_point_group_measured_fraction_max 0.924
_diffrn_reflns_theta_full 25.242
_diffrn_reflns_theta_max 31.465
_diffrn_reflns_theta_min 2.718
_diffrn_standards_number 0
_exptl_absorpt_coefficient_mu 1.409
_exptl_absorpt_correction_T_max 0.703
_exptl_absorpt_correction_T_min 0.336
_exptl_absorpt_correction_type multi-scan
_exptl_absorpt_process_details
;
CrysAlisPro 1.171.39.20a (Rigaku Oxford Diffraction, 2015)
Empirical absorption correction using spherical harmonics,
 implemented in SCALE3 ABSPACK scaling algorithm.
;
_exptl_crystal_colour yellow-orange
_exptl_crystal_density_diffrn 1.699
_exptl_crystal_density_method 'not measured'
_exptl_crystal_description block
_exptl_crystal_F_000 1408.00
_exptl_crystal_size_max 0.300
_exptl_crystal_size_mid 0.280
_exptl_crystal_size_min 0.250
_refine_diff_density_max 2.27
_refine_diff_density_min -1.56
_refine_ls_abs_structure_details
;
 Flack x determined using 3201 quotients [(I+)-(I-)]/[(I+)+(I-)]
 (Parsons, Flack and Wagner, Acta Cryst. B69 (2013) 249-259).
;
_refine_ls_abs_structure_Flack -0.014(15)
_refine_ls_extinction_method none
_refine_ls_goodness_of_fit_ref 1.083
_refine_ls_hydrogen_treatment noref
_refine_ls_number_parameters 316
_refine_ls_number_reflns 8250
_refine_ls_number_restraints 0
_refine_ls_R_factor_all 0.0368
_refine_ls_R_factor_gt 0.0326
_refine_ls_shift/su_max 0.001
_refine_ls_structure_factor_coef Fsqd
_refine_ls_weighting_details 'w = 1/[\s^2^(Fo^2^)+(0.0023P)^2^+8.0555P] where P=(Fo^2^+2Fc^2^)/3'
_refine_ls_weighting_scheme calc
_refine_ls_wR_factor_gt 0.0647
_refine_ls_wR_factor_ref 0.0663
_reflns_Friedel_coverage 0.751
_reflns_Friedel_fraction_full 1.000
_reflns_Friedel_fraction_max 0.895
_reflns_number_gt 7780
_reflns_number_total 8253
_reflns_threshold_expression F^2^>2.0\s(F^2^)
_cod_data_source_file c9dt04760c2.cif
_cod_data_source_block sample9
_cod_depositor_comments 'Adding full bibliography for 7703196--7703221.cif.'
_cod_database_code 7703204

loop_
_space_group_symop_id
_space_group_symop_operation_xyz
1 +X,+Y,+Z
2 1/2-X,-Y,1/2+Z
3 1/2+X,1/2-Y,-Z
4 -X,1/2+Y,1/2-Z

loop_
_atom_site_label
_atom_site_type_symbol
_atom_site_fract_x
_atom_site_fract_y
_atom_site_fract_z
_atom_site_U_iso_or_equiv
_atom_site_adp_type
_atom_site_occupancy
_atom_site_site_symmetry_order
_atom_site_calc_flag
_atom_site_refinement_flags_adp
_atom_site_refinement_flags_occupancy
Rh1 Rh 0.66590(3) 0.36722(2) 0.63504(2) 0.01024(7) Uani 1 1 d . .
Rh2 Rh 0.70805(3) 0.54114(2) 0.58474(2) 0.01087(7) Uani 1 1 d . .
S1 S 0.41868(14) 0.38889(11) 0.61521(7) 0.0281(3) Uani 1 1 d . .
S2 S 0.45874(12) 0.55118(10) 0.57034(5) 0.0200(2) Uani 1 1 d . .
O1 O 0.3617(4) 0.3226(3) 0.56862(18) 0.0264(8) Uani 1 1 d . .
O2 O 0.3245(5) 0.4063(4) 0.6653(2) 0.0239(10) Uani 0.7772 1 d . P
O3 O 0.4131(4) 0.5425(3) 0.50758(17) 0.0246(7) Uani 1 1 d . .
O4 O 0.3841(4) 0.6274(4) 0.60387(19) 0.0386(11) Uani 1 1 d . .
O6 O 0.3617(15) 0.4875(10) 0.6208(6) 0.013(3) Uani 0.2228 1 d . P
C1 C 0.8573(5) 0.2553(3) 0.6358(2) 0.0130(7) Uani 1 1 d . .
C2 C 0.7173(5) 0.2069(3) 0.6265(2) 0.0145(8) Uani 1 1 d . .
C3 C 0.6277(5) 0.2217(4) 0.6803(2) 0.0159(9) Uani 1 1 d . .
C4 C 0.7113(5) 0.2843(3) 0.72069(19) 0.0151(8) Uani 1 1 d . .
C5 C 0.8517(5) 0.3035(3) 0.69331(19) 0.0125(8) Uani 1 1 d . .
C6 C 0.9895(5) 0.2440(3) 0.5960(2) 0.0151(8) Uani 1 1 d . .
H30A H 1.0616 0.2974 0.6050 0.018 Uiso 1 1 d U .
H30B H 0.9588 0.2509 0.5533 0.018 Uiso 1 1 d U .
C7 C 0.6718(6) 0.1466(3) 0.5728(2) 0.0188(9) Uani 1 1 d . .
H15A H 0.6919 0.0761 0.5805 0.022 Uiso 1 1 d U .
H15B H 0.7283 0.1683 0.5373 0.022 Uiso 1 1 d U .
H15C H 0.5657 0.1558 0.5652 0.022 Uiso 1 1 d U .
C8 C 0.4801(6) 0.1782(4) 0.6925(3) 0.0248(11) Uani 1 1 d . .
H32A H 0.4218 0.2248 0.7168 0.030 Uiso 1 1 d U .
H32B H 0.4921 0.1156 0.7145 0.030 Uiso 1 1 d U .
H32C H 0.4291 0.1658 0.6542 0.030 Uiso 1 1 d U .
C9 C 0.6626(7) 0.3137(4) 0.7827(2) 0.0242(10) Uani 1 1 d . .
H28A H 0.7243 0.3685 0.7972 0.029 Uiso 1 1 d U .
H28B H 0.6723 0.2567 0.8099 0.029 Uiso 1 1 d U .
H28C H 0.5586 0.3350 0.7814 0.029 Uiso 1 1 d U .
C10 C 0.9764(5) 0.3600(4) 0.7220(2) 0.0184(9) Uani 1 1 d . .
H23A H 1.0484 0.3793 0.6911 0.022 Uiso 1 1 d U .
H23B H 1.0254 0.3177 0.7521 0.022 Uiso 1 1 d U .
H23C H 0.9373 0.4196 0.7418 0.022 Uiso 1 1 d U .
C11 C 1.0643(5) 0.1425(4) 0.6051(2) 0.0200(9) Uani 1 1 d . .
H31A H 0.9989 0.0904 0.5882 0.024 Uiso 1 1 d U .
H31B H 1.1580 0.1415 0.5820 0.024 Uiso 1 1 d U .
C12 C 1.0977(6) 0.1174(4) 0.6704(2) 0.0243(11) Uani 1 1 d . .
H29A H 1.1566 0.0565 0.6722 0.029 Uiso 1 1 d U .
H29B H 1.0044 0.1077 0.6924 0.029 Uiso 1 1 d U .
H29C H 1.1532 0.1722 0.6889 0.029 Uiso 1 1 d U .
C13 C 0.7945(5) 0.6937(3) 0.5951(2) 0.0140(8) Uani 1 1 d . .
C14 C 0.7523(5) 0.6795(3) 0.5333(2) 0.0141(8) Uani 1 1 d . .
C15 C 0.8409(5) 0.6022(3) 0.5082(2) 0.0148(8) Uani 1 1 d . .
C16 C 0.9439(5) 0.5697(3) 0.5548(2) 0.0140(8) Uani 1 1 d . .
C17 C 0.9156(5) 0.6273(4) 0.6077(2) 0.0153(8) Uani 1 1 d . .
C18 C 0.7306(5) 0.7690(3) 0.6379(2) 0.0170(8) Uani 1 1 d . .
H26A H 0.7414 0.7442 0.6796 0.020 Uiso 1 1 d U .
H26B H 0.6233 0.7764 0.6295 0.020 Uiso 1 1 d U .
C19 C 0.6411(6) 0.7388(4) 0.4986(2) 0.0225(10) Uani 1 1 d . .
H27A H 0.6924 0.7896 0.4747 0.027 Uiso 1 1 d U .
H27B H 0.5724 0.7712 0.5267 0.027 Uiso 1 1 d U .
H27C H 0.5856 0.6948 0.4716 0.027 Uiso 1 1 d U .
C20 C 0.8401(6) 0.5683(4) 0.4438(2) 0.0229(10) Uani 1 1 d . .
H14A H 0.9016 0.6132 0.4195 0.027 Uiso 1 1 d U .
H14B H 0.7385 0.5688 0.4284 0.027 Uiso 1 1 d U .
H14C H 0.8804 0.5008 0.4414 0.027 Uiso 1 1 d U .
C21 C 1.0628(5) 0.4943(4) 0.5463(2) 0.0189(9) Uani 1 1 d . .
H10A H 1.1049 0.4764 0.5856 0.023 Uiso 1 1 d U .
H10B H 1.1410 0.5218 0.5205 0.023 Uiso 1 1 d U .
H10C H 1.0212 0.4349 0.5272 0.023 Uiso 1 1 d U .
C22 C 1.0060(5) 0.6246(4) 0.6640(2) 0.0190(9) Uani 1 1 d . .
H17A H 1.0827 0.6762 0.6622 0.023 Uiso 1 1 d U .
H17B H 1.0535 0.5593 0.6678 0.023 Uiso 1 1 d U .
H17C H 0.9421 0.6364 0.6989 0.023 Uiso 1 1 d U .
C23 C 0.8040(5) 0.8709(3) 0.6333(2) 0.0170(8) Uani 1 1 d . .
H22A H 0.7928 0.8968 0.5917 0.020 Uiso 1 1 d U .
H22B H 0.9112 0.8645 0.6419 0.020 Uiso 1 1 d U .
C24 C 0.7342(6) 0.9440(3) 0.6778(2) 0.0222(10) Uani 1 1 d . .
H25A H 0.7411 0.9171 0.7188 0.027 Uiso 1 1 d U .
H25B H 0.6298 0.9545 0.6674 0.027 Uiso 1 1 d U .
H25C H 0.7871 1.0076 0.6759 0.027 Uiso 1 1 d U .
C25 C 0.6897(5) 0.4030(3) 0.54624(19) 0.0145(8) Uani 1 1 d . .
H7A H 0.6004 0.3927 0.5210 0.017 Uiso 1 1 d U .
H7B H 0.7807 0.3776 0.5267 0.017 Uiso 1 1 d U .
C26 C 0.6560(5) 0.5065(3) 0.67250(19) 0.0134(8) Uani 1 1 d . .
H8A H 0.7337 0.5217 0.7026 0.016 Uiso 1 1 d U .
H8B H 0.5562 0.5280 0.6860 0.016 Uiso 1 1 d U .

loop_
_atom_site_aniso_label
_atom_site_aniso_U_11
_atom_site_aniso_U_22
_atom_site_aniso_U_33
_atom_site_aniso_U_23
_atom_site_aniso_U_13
_atom_site_aniso_U_12
Rh1 0.00810(13) 0.01157(13) 0.01105(14) 0.00030(12) 0.00038(11) -0.00050(11)
Rh2 0.00937(13) 0.01063(13) 0.01260(14) 0.00053(12) -0.00056(11) -0.00002(11)
S1 0.0091(5) 0.0370(8) 0.0384(8) -0.0153(6) -0.0046(5) 0.0029(5)
S2 0.0088(5) 0.0295(6) 0.0216(6) 0.0084(5) -0.0021(4) -0.0015(4)
O1 0.0154(17) 0.0300(19) 0.034(2) -0.0040(16) -0.0043(14) -0.0067(14)
O2 0.014(2) 0.035(2) 0.023(2) 0.0045(19) 0.0086(17) -0.0004(19)
O3 0.0145(15) 0.0297(18) 0.0295(19) 0.0095(17) -0.0064(13) -0.0022(16)
O4 0.0172(18) 0.068(3) 0.031(2) -0.007(2) 0.0006(15) 0.016(2)
O6 0.007(6) 0.014(6) 0.018(7) 0.005(5) -0.004(5) -0.004(5)
C1 0.0118(18) 0.0141(18) 0.0131(19) 0.0039(16) -0.0009(16) 0.0016(14)
C2 0.0164(19) 0.0120(17) 0.015(2) 0.0010(15) -0.0002(17) 0.0007(15)
C3 0.013(2) 0.018(2) 0.017(2) 0.0018(17) 0.0017(16) -0.0029(16)
C4 0.016(2) 0.0168(19) 0.0125(19) 0.0046(15) 0.0018(16) 0.0020(17)
C5 0.014(2) 0.0132(18) 0.0102(18) 0.0011(14) -0.0007(15) 0.0032(15)
C6 0.0125(19) 0.017(2) 0.016(2) 0.0008(16) 0.0015(15) 0.0018(15)
C7 0.025(2) 0.0128(19) 0.019(2) -0.0027(15) -0.0024(17) -0.0041(17)
C8 0.020(2) 0.024(3) 0.030(3) 0.005(2) 0.008(2) -0.008(2)
C9 0.031(3) 0.028(2) 0.014(2) 0.0015(18) 0.007(2) 0.003(2)
C10 0.019(2) 0.019(2) 0.017(2) -0.0031(18) -0.0067(16) 0.0001(19)
C11 0.021(2) 0.019(2) 0.020(2) 0.0024(18) 0.0040(17) 0.0069(18)
C12 0.019(2) 0.027(3) 0.027(3) 0.004(2) -0.0005(19) 0.005(2)
C13 0.0137(19) 0.0108(17) 0.017(2) 0.0015(15) 0.0035(16) -0.0007(15)
C14 0.0075(18) 0.018(2) 0.017(2) 0.0052(16) 0.0010(14) -0.0014(15)
C15 0.0143(19) 0.0145(18) 0.016(2) -0.0010(15) 0.0011(16) -0.0027(16)
C16 0.012(2) 0.0128(19) 0.017(2) 0.0001(15) 0.0017(16) -0.0013(14)
C17 0.0139(19) 0.0142(19) 0.018(2) -0.0026(17) 0.0004(15) -0.0025(17)
C18 0.019(2) 0.0119(18) 0.020(2) -0.0013(17) 0.0022(19) 0.0001(15)
C19 0.022(2) 0.019(2) 0.027(3) 0.0101(19) -0.004(2) -0.0011(18)
C20 0.026(2) 0.029(2) 0.014(2) -0.0027(17) 0.0033(19) -0.007(2)
C21 0.015(2) 0.017(2) 0.025(3) -0.0025(18) 0.0047(18) 0.0045(17)
C22 0.020(2) 0.020(2) 0.016(2) -0.0029(18) -0.0060(16) -0.0037(19)
C23 0.019(2) 0.0129(17) 0.019(2) -0.0016(18) 0.0001(17) 0.0004(17)
C24 0.029(3) 0.014(2) 0.024(2) -0.0026(18) -0.0018(19) 0.0020(18)
C25 0.020(2) 0.0108(17) 0.0121(19) 0.0029(14) -0.0003(16) -0.0011(16)
C26 0.014(2) 0.0135(18) 0.0125(19) 0.0020(15) -0.0002(16) -0.0036(16)

loop_
_atom_type_symbol
_atom_type_description
_atom_type_scat_dispersion_real
_atom_type_scat_dispersion_imag
_atom_type_scat_source
C C 0.0033 0.0016
;
International Tables for Crystallography
(Vol. C, Tables 4.2.6.8 and 6.1.1.4)
;
H H 0.0000 0.0000
;
International Tables for Crystallography
(Vol. C, Table 6.1.1.4)
;
O O 0.0106 0.0060
;
International Tables for Crystallography
(Vol. C, Tables 4.2.6.8 and 6.1.1.4)
;
Rh Rh -1.1178 0.9187
;
International Tables for Crystallography
(Vol. C, Tables 4.2.6.8 and 6.1.1.4)
;
S S 0.1246 0.1234
;
International Tables for Crystallography
(Vol. C, Tables 4.2.6.8 and 6.1.1.4)
;

loop_
_geom_angle_atom_site_label_1
_geom_angle_atom_site_label_2
_geom_angle_atom_site_label_3
_geom_angle
C25 Rh1 C26 100.34(17)
C25 Rh1 C2 97.24(17)
C26 Rh1 C2 158.96(17)
C25 Rh1 C3 131.23(17)
C26 Rh1 C3 127.90(17)
C2 Rh1 C3 38.20(16)
C25 Rh1 C4 156.52(17)
C26 Rh1 C4 96.90(17)
C2 Rh1 C4 63.16(16)
C3 Rh1 C4 37.68(17)
C25 Rh1 C5 123.91(17)
C26 Rh1 C5 98.40(17)
C2 Rh1 C5 61.88(16)
C3 Rh1 C5 61.89(16)
C4 Rh1 C5 36.80(16)
C25 Rh1 C1 94.78(17)
C26 Rh1 C1 129.08(17)
C2 Rh1 C1 37.10(15)
C3 Rh1 C1 62.30(16)
C4 Rh1 C1 61.86(16)
C5 Rh1 C1 36.46(15)
C25 Rh1 S1 83.52(14)
C26 Rh1 S1 85.35(14)
C2 Rh1 S1 108.14(13)
C3 Rh1 S1 92.72(13)
C4 Rh1 S1 113.82(13)
C5 Rh1 S1 150.54(12)
C1 Rh1 S1 144.92(11)
C25 Rh1 Rh2 50.40(12)
C26 Rh1 Rh2 50.40(12)
C2 Rh1 Rh2 143.47(12)
C3 Rh1 Rh2 178.28(13)
C4 Rh1 Rh2 141.18(12)
C5 Rh1 Rh2 118.00(11)
C1 Rh1 Rh2 118.76(11)
S1 Rh1 Rh2 86.90(4)
C25 Rh2 C26 99.79(17)
C25 Rh2 C13 156.09(17)
C26 Rh2 C13 101.10(17)
C25 Rh2 C14 124.13(17)
C26 Rh2 C14 135.83(17)
C13 Rh2 C14 37.81(16)
C25 Rh2 C15 93.48(16)
C26 Rh2 C15 157.66(17)
C13 Rh2 C15 63.12(16)
C14 Rh2 C15 37.35(16)
C25 Rh2 C17 128.70(18)
C26 Rh2 C17 95.32(17)
C13 Rh2 C17 37.53(17)
C14 Rh2 C17 62.35(17)
C15 Rh2 C17 62.44(16)
C25 Rh2 C16 96.19(17)
C26 Rh2 C16 122.09(18)
C13 Rh2 C16 62.65(16)
C14 Rh2 C16 62.46(16)
C15 Rh2 C16 37.79(17)
C17 Rh2 C16 36.83(16)
C25 Rh2 S2 85.16(14)
C26 Rh2 S2 85.43(14)
C13 Rh2 S2 107.96(13)
C14 Rh2 S2 93.21(11)
C15 Rh2 S2 113.72(13)
C17 Rh2 S2 145.06(13)
C16 Rh2 S2 151.47(12)
C25 Rh2 Rh1 49.92(12)
C26 Rh2 Rh1 50.32(12)
C13 Rh2 Rh1 146.85(12)
C14 Rh2 Rh1 173.76(12)
C15 Rh2 Rh1 136.84(11)
C17 Rh2 Rh1 118.87(12)
C16 Rh2 Rh1 114.40(11)
S2 Rh2 Rh1 88.24(3)
O2 S1 O6 64.0(6)
O2 S1 O1 116.4(3)
O6 S1 O1 120.2(6)
O2 S1 Rh1 117.0(2)
O6 S1 Rh1 116.8(5)
O1 S1 Rh1 113.64(16)
O2 S1 S2 105.1(2)
O6 S1 S2 41.7(6)
O1 S1 S2 108.22(18)
Rh1 S1 S2 92.76(6)
O4 S2 O3 114.8(2)
O4 S2 O6 76.8(5)
O3 S2 O6 117.0(5)
O4 S2 Rh2 115.71(18)
O3 S2 Rh2 114.15(16)
O6 S2 Rh2 113.3(5)
O4 S2 S1 111.2(2)
O3 S2 S1 106.10(17)
O6 S2 S1 34.9(5)
Rh2 S2 S1 92.08(5)
S1 O2 O6 58.3(6)
S1 O6 O2 57.6(5)
S1 O6 S2 103.4(8)
O2 O6 S2 158.7(10)
C5 C1 C2 107.6(4)
C5 C1 C6 126.9(4)
C2 C1 C6 125.0(4)
C5 C1 Rh1 71.5(2)
C2 C1 Rh1 68.6(2)
C6 C1 Rh1 131.7(3)
C1 C2 C3 108.0(4)
C1 C2 C7 126.9(4)
C3 C2 C7 125.0(4)
C1 C2 Rh1 74.3(2)
C3 C2 Rh1 71.3(3)
C7 C2 Rh1 122.5(3)
C4 C3 C2 107.4(4)
C4 C3 C8 126.0(4)
C2 C3 C8 126.6(5)
C4 C3 Rh1 71.7(3)
C2 C3 Rh1 70.5(2)
C8 C3 Rh1 124.7(4)
C5 C4 C3 107.8(4)
C5 C4 C9 127.1(4)
C3 C4 C9 124.9(4)
C5 C4 Rh1 73.3(2)
C3 C4 Rh1 70.6(3)
C9 C4 Rh1 126.4(3)
C4 C5 C1 109.1(4)
C4 C5 C10 125.2(4)
C1 C5 C10 125.6(4)
C4 C5 Rh1 69.9(2)
C1 C5 Rh1 72.1(2)
C10 C5 Rh1 126.9(3)
C1 C6 C11 111.4(4)
C1 C6 H30A 109.5
C11 C6 H30A 109.3
C1 C6 H30B 109.4
C11 C6 H30B 109.3
H30A C6 H30B 107.9
C2 C7 H15A 109.5
C2 C7 H15B 109.5
H15A C7 H15B 109.4
C2 C7 H15C 109.6
H15A C7 H15C 109.4
H15B C7 H15C 109.4
C3 C8 H32A 109.3
C3 C8 H32B 109.4
H32A C8 H32B 109.6
C3 C8 H32C 109.4
H32A C8 H32C 109.5
H32B C8 H32C 109.6
C4 C9 H28A 109.6
C4 C9 H28B 109.4
H28A C9 H28B 109.7
C4 C9 H28C 109.4
H28A C9 H28C 109.5
H28B C9 H28C 109.4
C5 C10 H23A 109.6
C5 C10 H23B 109.4
H23A C10 H23B 109.3
C5 C10 H23C 109.6
H23A C10 H23C 109.6
H23B C10 H23C 109.5
C12 C11 C6 114.2(4)
C12 C11 H31A 108.7
C6 C11 H31A 108.6
C12 C11 H31B 108.7
C6 C11 H31B 108.7
H31A C11 H31B 107.7
C11 C12 H29A 109.5
C11 C12 H29B 109.5
H29A C12 H29B 109.5
C11 C12 H29C 109.5
H29A C12 H29C 109.6
H29B C12 H29C 109.2
C14 C13 C17 107.6(4)
C14 C13 C18 126.2(4)
C17 C13 C18 126.1(4)
C14 C13 Rh2 71.5(2)
C17 C13 Rh2 73.2(2)
C18 C13 Rh2 123.9(3)
C15 C14 C13 108.7(4)
C15 C14 C19 124.4(4)
C13 C14 C19 126.7(4)
C15 C14 Rh2 71.9(3)
C13 C14 Rh2 70.7(2)
C19 C14 Rh2 126.2(3)
C14 C15 C16 107.5(4)
C14 C15 C20 126.2(4)
C16 C15 C20 126.0(4)
C14 C15 Rh2 70.8(3)
C16 C15 Rh2 72.2(2)
C20 C15 Rh2 127.5(3)
C17 C16 C15 107.7(4)
C17 C16 C21 127.1(4)
C15 C16 C21 125.1(4)
C17 C16 Rh2 71.5(3)
C15 C16 Rh2 70.0(3)
C21 C16 Rh2 126.8(3)
C16 C17 C13 108.3(4)
C16 C17 C22 125.1(4)
C13 C17 C22 126.3(4)
C16 C17 Rh2 71.6(3)
C13 C17 Rh2 69.3(2)
C22 C17 Rh2 129.0(3)
C13 C18 C23 113.5(4)
C13 C18 H26A 108.9
C23 C18 H26A 108.8
C13 C18 H26B 108.9
C23 C18 H26B 108.8
H26A C18 H26B 107.7
C14 C19 H27A 109.5
C14 C19 H27B 109.6
H27A C19 H27B 109.4
C14 C19 H27C 109.6
H27A C19 H27C 109.3
H27B C19 H27C 109.5
C15 C20 H14A 109.5
C15 C20 H14B 109.6
H14A C20 H14B 109.5
C15 C20 H14C 109.4
H14A C20 H14C 109.3
H14B C20 H14C 109.6
C16 C21 H10A 109.5
C16 C21 H10B 109.6
H10A C21 H10B 109.4
C16 C21 H10C 109.6
H10A C21 H10C 109.4
H10B C21 H10C 109.4
C17 C22 H17A 109.6
C17 C22 H17B 109.5
H17A C22 H17B 109.2
C17 C22 H17C 109.6
H17A C22 H17C 109.4
H17B C22 H17C 109.5
C18 C23 C24 110.9(4)
C18 C23 H22A 109.5
C24 C23 H22A 109.4
C18 C23 H22B 109.5
C24 C23 H22B 109.5
H22A C23 H22B 108.0
C23 C24 H25A 109.6
C23 C24 H25B 109.6
H25A C24 H25B 109.4
C23 C24 H25C 109.4
H25A C24 H25C 109.4
H25B C24 H25C 109.4
Rh1 C25 Rh2 79.69(16)
Rh1 C25 H7A 115.3
Rh2 C25 H7A 115.3
Rh1 C25 H7B 115.4
Rh2 C25 H7B 115.3
H7A C25 H7B 112.3
Rh1 C26 Rh2 79.27(16)
Rh1 C26 H8A 115.5
Rh2 C26 H8A 115.5
Rh1 C26 H8B 115.3
Rh2 C26 H8B 115.3
H8A C26 H8B 112.3

loop_
_geom_bond_atom_site_label_1
_geom_bond_atom_site_label_2
_geom_bond_distance
Rh1 C25 2.038(4)
Rh1 C26 2.053(4)
Rh1 C2 2.215(4)
Rh1 C3 2.226(5)
Rh1 C4 2.240(4)
Rh1 C5 2.284(4)
Rh1 C1 2.291(4)
Rh1 S1 2.2919(13)
Rh1 Rh2 2.6202(5)
Rh2 C25 2.052(4)
Rh2 C26 2.055(4)
Rh2 C13 2.208(4)
Rh2 C14 2.219(4)
Rh2 C15 2.233(4)
Rh2 C17 2.260(4)
Rh2 C16 2.262(4)
Rh2 S2 2.2757(11)
S1 O2 1.418(5)
S1 O6 1.428(14)
S1 O1 1.458(4)
S1 S2 2.427(2)
S2 O4 1.435(5)
S2 O3 1.456(4)
S2 O6 1.659(14)
O2 O6 1.509(14)
C1 C5 1.431(6)
C1 C2 1.436(6)
C1 C6 1.491(6)
C2 C3 1.453(6)
C2 C7 1.499(6)
C3 C4 1.442(7)
C3 C8 1.479(7)
C4 C5 1.429(6)
C4 C9 1.496(6)
C5 C10 1.499(6)
C6 C11 1.536(6)
C6 H30A 0.9893
C6 H30B 0.9914
C7 H15A 0.9809
C7 H15B 0.9818
C7 H15C 0.9800
C8 H32A 0.9798
C8 H32B 0.9800
C8 H32C 0.9795
C9 H28A 0.9781
C9 H28B 0.9804
C9 H28C 0.9813
C10 H23A 0.9795
C10 H23B 0.9817
C10 H23C 0.9796
C11 C12 1.517(7)
C11 H31A 0.9898
C11 H31B 0.9882
C12 H29A 0.9779
C12 H29B 0.9818
C12 H29C 0.9815
C13 C14 1.435(6)
C13 C17 1.438(6)
C13 C18 1.502(6)
C14 C15 1.426(6)
C14 C19 1.495(6)
C15 C16 1.456(6)
C15 C20 1.499(6)
C16 C17 1.428(6)
C16 C21 1.489(6)
C17 C22 1.491(6)
C18 C23 1.525(6)
C18 H26A 0.9887
C18 H26B 0.9906
C19 H27A 0.9812
C19 H27B 0.9804
C19 H27C 0.9799
C20 H14A 0.9816
C20 H14B 0.9781
C20 H14C 0.9802
C21 H10A 0.9808
C21 H10B 0.9807
C21 H10C 0.9789
C22 H17A 0.9809
C22 H17B 0.9815
C22 H17C 0.9786
C23 C24 1.529(6)
C23 H22A 0.9911
C23 H22B 0.9898
C24 H25A 0.9794
C24 H25B 0.9802
C24 H25C 0.9808
C25 H7A 0.9904
C25 H7B 0.9894
C26 H8A 0.9892
C26 H8B 0.9916

loop_
_geom_torsion_atom_site_label_1
_geom_torsion_atom_site_label_2
_geom_torsion_atom_site_label_3
_geom_torsion_atom_site_label_4
_geom_torsion
O1 S1 O2 O6 -112.5(6)
Rh1 S1 O2 O6 108.4(6)
S2 S1 O2 O6 7.2(6)
O1 S1 O6 O2 106.8(5)
Rh1 S1 O6 O2 -108.6(4)
S2 S1 O6 O2 -169.5(9)
O2 S1 O6 S2 169.5(9)
O1 S1 O6 S2 -83.7(7)
Rh1 S1 O6 S2 60.9(8)
S1 O2 O6 S2 -29(2)
O4 S2 O6 S1 -169.3(8)
O3 S2 O6 S1 79.3(8)
Rh2 S2 O6 S1 -56.7(8)
O4 S2 O6 O2 -144(3)
O3 S2 O6 O2 104(3)
Rh2 S2 O6 O2 -32(3)
S1 S2 O6 O2 25(2)
C5 C1 C2 C3 -2.7(5)
C6 C1 C2 C3 169.5(4)
Rh1 C1 C2 C3 -63.8(3)
C5 C1 C2 C7 -179.7(4)
C6 C1 C2 C7 -7.5(7)
Rh1 C1 C2 C7 119.2(4)
C5 C1 C2 Rh1 61.1(3)
C6 C1 C2 Rh1 -126.7(4)
C1 C2 C3 C4 3.2(5)
C7 C2 C3 C4 -179.7(4)
Rh1 C2 C3 C4 -62.6(3)
C1 C2 C3 C8 -174.9(5)
C7 C2 C3 C8 2.2(8)
Rh1 C2 C3 C8 119.3(5)
C1 C2 C3 Rh1 65.8(3)
C7 C2 C3 Rh1 -117.1(4)
C2 C3 C4 C5 -2.5(5)
C8 C3 C4 C5 175.6(5)
Rh1 C3 C4 C5 -64.3(3)
C2 C3 C4 C9 -176.8(4)
C8 C3 C4 C9 1.3(8)
Rh1 C3 C4 C9 121.4(4)
C2 C3 C4 Rh1 61.8(3)
C8 C3 C4 Rh1 -120.1(5)
C3 C4 C5 C1 0.8(5)
C9 C4 C5 C1 175.0(4)
Rh1 C4 C5 C1 -61.8(3)
C3 C4 C5 C10 -175.7(4)
C9 C4 C5 C10 -1.6(7)
Rh1 C4 C5 C10 121.7(4)
C3 C4 C5 Rh1 62.6(3)
C9 C4 C5 Rh1 -123.3(5)
C2 C1 C5 C4 1.2(5)
C6 C1 C5 C4 -170.8(4)
Rh1 C1 C5 C4 60.4(3)
C2 C1 C5 C10 177.7(4)
C6 C1 C5 C10 5.7(7)
Rh1 C1 C5 C10 -123.0(4)
C2 C1 C5 Rh1 -59.3(3)
C6 C1 C5 Rh1 128.7(4)
C5 C1 C6 C11 96.4(5)
C2 C1 C6 C11 -74.2(5)
Rh1 C1 C6 C11 -165.7(3)
C1 C6 C11 C12 -51.2(6)
C17 C13 C14 C15 2.6(5)
C18 C13 C14 C15 178.9(4)
Rh2 C13 C14 C15 -62.1(3)
C17 C13 C14 C19 -173.9(4)
C18 C13 C14 C19 2.4(7)
Rh2 C13 C14 C19 121.3(4)
C17 C13 C14 Rh2 64.8(3)
C18 C13 C14 Rh2 -119.0(4)
C13 C14 C15 C16 -1.9(5)
C19 C14 C15 C16 174.7(4)
Rh2 C14 C15 C16 -63.3(3)
C13 C14 C15 C20 -175.6(4)
C19 C14 C15 C20 1.0(7)
Rh2 C14 C15 C20 123.0(5)
C13 C14 C15 Rh2 61.4(3)
C19 C14 C15 Rh2 -122.0(4)
C14 C15 C16 C17 0.4(5)
C20 C15 C16 C17 174.2(4)
Rh2 C15 C16 C17 -62.0(3)
C14 C15 C16 C21 -176.0(4)
C20 C15 C16 C21 -2.2(7)
Rh2 C15 C16 C21 121.6(4)
C14 C15 C16 Rh2 62.4(3)
C20 C15 C16 Rh2 -123.9(4)
C15 C16 C17 C13 1.2(5)
C21 C16 C17 C13 177.5(4)
Rh2 C16 C17 C13 -59.8(3)
C15 C16 C17 C22 -173.8(4)
C21 C16 C17 C22 2.5(7)
Rh2 C16 C17 C22 125.2(5)
C15 C16 C17 Rh2 61.0(3)
C21 C16 C17 Rh2 -122.7(5)
C14 C13 C17 C16 -2.4(5)
C18 C13 C17 C16 -178.6(4)
Rh2 C13 C17 C16 61.3(3)
C14 C13 C17 C22 172.6(4)
C18 C13 C17 C22 -3.7(7)
Rh2 C13 C17 C22 -123.8(5)
C14 C13 C17 Rh2 -63.7(3)
C18 C13 C17 Rh2 120.1(4)
C14 C13 C18 C23 -85.1(5)
C17 C13 C18 C23 90.5(5)
Rh2 C13 C18 C23 -176.1(3)
C13 C18 C23 C24 -180.0(4)
